data_2003668
loop_
_publ_author_name
'Cox, P. J.'

_publ_section_title
;
 Chloroxylenol, C~8~H~9~ClO
;
_journal_issue 7
_journal_name_full 'Acta Crystallographica Section C'
_journal_page_first 1361
_journal_page_last 1364
_journal_paper_doi 10.1107/S0108270194012588
_journal_volume 51
_journal_year 1995
_chemical_compound_source Aldrich
_chemical_formula_sum 'C8 H9 Cl O'
_chemical_formula_weight 156.6
_chemical_name_common chloroxylenol
_chemical_name_systematic
;
 4-chloro-3,5-dimethylphenol
;
_space_group_IT_number 14
_symmetry_cell_setting monoclinic
_symmetry_space_group_name_Hall '-P 2yab'
_symmetry_space_group_name_H-M 'P 1 21/a 1'
_cell_angle_alpha 90.00
_cell_angle_beta 92.92(3)
_cell_angle_gamma 90.00
_cell_formula_units_Z 8
_cell_length_a 8.537(4)
_cell_length_b 13.936(2)
_cell_length_c 12.839(3)
_cell_measurement_reflns_used 250
_cell_measurement_temperature 140(2)
_cell_measurement_theta_max 25.03
_cell_measurement_theta_min 2.16
_cell_volume 1525.5(8)
_computing_molecular_graphics 'SNOOPI (Davies, 1983)'
_computing_structure_refinement 'SHELXL-93 (Sheldrick, 1993)'
_computing_structure_solution 'SHELXS-86 (Sheldrick, 1990)'
_diffrn_ambient_temperature 140(2)
_diffrn_measurement_device 'Delft Instruments FAST'
_diffrn_radiation_monochromator graphite
_diffrn_radiation_source 'fine-focus sealed tube'
_diffrn_radiation_type MoK\a
_diffrn_radiation_wavelength 0.71069
_diffrn_reflns_av_R_equivalents 0.0462
_diffrn_reflns_av_sigmaI/netI 0.0494
_diffrn_reflns_limit_h_max 7
_diffrn_reflns_limit_h_min -9
_diffrn_reflns_limit_k_max 15
_diffrn_reflns_limit_k_min -15
_diffrn_reflns_limit_l_max 11
_diffrn_reflns_limit_l_min -13
_diffrn_reflns_number 5996
_diffrn_reflns_theta_max 25.03
_diffrn_reflns_theta_min 2.16
_exptl_absorpt_coefficient_mu 0.424
_exptl_absorpt_correction_type none
_exptl_crystal_colour colourless
_exptl_crystal_density_diffrn 1.364
_exptl_crystal_description tablet
_exptl_crystal_F_000 656
_exptl_crystal_size_max 0.2
_exptl_crystal_size_mid 0.2
_exptl_crystal_size_min 0.1
_refine_diff_density_max 0.514
_refine_diff_density_min -0.304
_refine_ls_extinction_method none
_refine_ls_goodness_of_fit_all 0.990
_refine_ls_goodness_of_fit_obs 1.066
_refine_ls_matrix_type full
_refine_ls_number_parameters 197
_refine_ls_number_reflns 2251
_refine_ls_number_restraints 0
_refine_ls_restrained_S_all 0.990
_refine_ls_restrained_S_obs 1.066
_refine_ls_R_factor_all 0.0483
_refine_ls_R_factor_obs 0.0407
_refine_ls_shift/esd_max 0.001
_refine_ls_shift/esd_mean 0.000
_refine_ls_structure_factor_coef Fsqd
_refine_ls_weighting_scheme
; calc w = 1/[\s^2^(F~o~^2^) + (0.0621P)^2^]
  where P = (F~o~^2^ + 2F~c~^2^)/3
;
_refine_ls_wR_factor_all 0.1001
_refine_ls_wR_factor_obs 0.0979
_reflns_number_observed 1887
_reflns_number_total 2251
_reflns_observed_criterion >2sigma(I)
_cod_data_source_file hu1115.cif
_cod_data_source_block clp1
_cod_depositor_comments
;
The following automatic conversions were performed:

'_symmetry_cell_setting' value 'Monoclinic' changed to 'monoclinic'
according to /home/saulius/struct/CIF-dictionaries/cif_core.dic
dictionary named 'cif_core.dic' version 2.4.1 from 2010-06-29.

Automatic conversion script
Id: cif_fix_values 1715 2011-07-08 13:25:40Z adriana 
;
_cod_original_sg_symbol_H-M 'P 21/a'
_cod_database_code 2003668

loop_
_symmetry_equiv_pos_as_xyz
'x, y, z'
'-x+1/2, y+1/2, -z'
'-x, -y, -z'
'x-1/2, -y-1/2, z'

loop_
_atom_site_aniso_label
_atom_site_aniso_U_11
_atom_site_aniso_U_12
_atom_site_aniso_U_13
_atom_site_aniso_U_22
_atom_site_aniso_U_23
_atom_site_aniso_U_33
Cl 0.0335(4) 0.0103(2) 0.0020(3) 0.0273(4) -0.0046(3) 0.0439(4)
O 0.0264(10) -0.0032(7) 0.0116(7) 0.0235(10) -0.0083(8) 0.0408(11)
C1 0.0224(12) 0.0004(8) 0.0003(9) 0.0239(13) -0.0033(9) 0.0189(12)
C2 0.0243(13) -0.0025(8) 0.0009(9) 0.0199(12) -0.0010(9) 0.0224(12)
C3 0.0208(12) -0.0004(8) -0.0007(9) 0.0253(13) -0.0023(10) 0.0202(12)
C4 0.0241(13) 0.0047(9) -0.0037(9) 0.0228(12) -0.0022(10) 0.0245(13)
C5 0.0304(13) -0.0016(9) -0.0036(9) 0.0210(12) 0.0023(10) 0.0202(12)
C6 0.0260(13) -0.0060(9) 0.0020(9) 0.0268(13) 0.0004(10) 0.0202(12)
C7 0.040(2) -0.0031(10) 0.0007(11) 0.0240(13) 0.0037(11) 0.0348(15)
C8 0.0267(14) 0.0000(10) 0.0080(10) 0.0304(14) -0.0066(11) 0.0360(15)
Cl' 0.0430(4) -0.0049(2) 0.0129(3) 0.0316(4) -0.0013(3) 0.0300(4)
O' 0.0230(11) 0.0005(7) 0.0045(7) 0.0322(10) 0.0063(7) 0.0273(10)
C1' 0.0225(13) 0.0027(8) 0.0038(10) 0.0163(12) 0.0039(10) 0.0264(13)
C2' 0.0193(13) 0.0000(8) 0.0059(10) 0.0181(12) 0.0005(10) 0.0351(15)
C3' 0.0240(13) -0.0014(8) 0.0034(10) 0.0178(12) -0.0003(10) 0.0291(14)
C4' 0.0311(14) -0.0009(8) 0.0089(10) 0.0154(12) 0.0006(9) 0.0272(14)
C5' 0.0213(13) 0.0000(8) 0.0079(10) 0.0182(12) 0.0018(10) 0.038(2)
C6' 0.0202(13) 0.0012(8) -0.0034(10) 0.0209(12) 0.0039(10) 0.0307(14)
C7' 0.0260(14) -0.0015(10) 0.0125(11) 0.0319(14) 0.0031(12) 0.047(2)
C8' 0.0341(15) -0.0060(11) 0.0017(11) 0.0373(15) -0.0029(12) 0.0319(15)

loop_
_atom_site_label
_atom_site_occupancy
_atom_site_fract_x
_atom_site_fract_y
_atom_site_fract_z
_atom_site_U_iso_or_equiv
_atom_site_thermal_displace_type
_atom_site_calc_flag
_atom_site_refinement_flags
_atom_site_type_symbol
Cl 1 0.22774(7) 1.12372(4) 0.44203(5) 0.0349(2) Uani d . Cl
O 1 0.6301(2) 0.81811(13) 0.28752(14) 0.0299(4) Uani d . O
H 1 0.5908(30) 0.7738(21) 0.2874(23) 0.043(10) Uiso d . H
C1 1 0.5322(3) 0.88825(15) 0.3248(2) 0.0218(5) Uani d . C
C2 1 0.3988(2) 0.8650(2) 0.3753(2) 0.0222(5) Uani d . C
H2 1 0.3722(2) 0.7995(2) 0.3849(2) 0.021(4) Uiso calc R H
C3 1 0.3026(2) 0.9368(2) 0.4127(2) 0.0222(5) Uani d . C
C4 1 0.3480(2) 1.0320(2) 0.3977(2) 0.0239(5) Uani d . C
C5 1 0.4839(2) 1.0575(2) 0.3489(2) 0.0240(5) Uani d . C
C6 1 0.5755(2) 0.9835(2) 0.3121(2) 0.0243(5) Uani d . C
H6 1 0.6686(2) 0.9982(2) 0.2778(2) 0.021(4) Uiso calc R H
C7 1 0.5333(3) 1.1610(2) 0.3368(2) 0.0329(6) Uani d . C
H7A 1 0.6319(9) 1.1635(2) 0.3009(10) 0.049(3) Uiso calc R H
H7B 1 0.5483(16) 1.1907(3) 0.4058(2) 0.049(3) Uiso calc R H
H7C 1 0.4518(8) 1.1958(3) 0.2957(10) 0.049(3) Uiso calc R H
C8 1 0.1576(3) 0.9104(2) 0.4677(2) 0.0308(6) Uani d . C
H8A 1 0.1498(10) 0.8404(2) 0.4725(11) 0.049(3) Uiso calc R H
H8B 1 0.0650(3) 0.9356(10) 0.4285(7) 0.049(3) Uiso calc R H
H8C 1 0.1633(9) 0.9380(9) 0.5380(5) 0.049(3) Uiso calc R H
Cl' 1 1.07767(7) 0.89689(4) -0.19492(5) 0.0345(2) Uani d . Cl
O' 1 0.9440(2) 0.84192(11) 0.24536(12) 0.0274(4) Uani d . O
H' 1 0.8552(30) 0.8330(18) 0.2521(20) 0.034(8) Uiso d . H
C1' 1 0.9697(2) 0.85655(15) 0.1414(2) 0.0216(5) Uani d . C
C2' 1 0.8504(2) 0.85229(15) 0.0648(2) 0.0240(5) Uani d . C
H2' 1 0.7460(2) 0.84042(15) 0.0836(2) 0.027(4) Uiso calc R H
C3' 1 0.8817(2) 0.86523(15) -0.0401(2) 0.0235(5) Uani d . C
C4' 1 1.0368(2) 0.88170(15) -0.0638(2) 0.0243(5) Uani d . C
C5' 1 1.1596(2) 0.88608(15) 0.0126(2) 0.0256(6) Uani d . C
C6' 1 1.1226(2) 0.87341(15) 0.1154(2) 0.0241(5) Uani d . C
H6' 1 1.2034(2) 0.87635(15) 0.1689(2) 0.027(4) Uiso calc R H
C7' 1 1.3268(3) 0.9033(2) -0.0145(2) 0.0346(6) Uani d . C
H7A' 1 1.3949(3) 0.9019(11) 0.0493(2) 0.048(3) Uiso calc R H
H7B' 1 1.3349(4) 0.9661(5) -0.0481(11) 0.048(3) Uiso calc R H
H7C' 1 1.3593(6) 0.8530(6) -0.0622(10) 0.048(3) Uiso calc R H
C8' 1 0.7521(3) 0.8602(2) -0.1233(2) 0.0344(6) Uani d . C
H8A' 1 0.6540(4) 0.8424(11) -0.0918(3) 0.048(3) Uiso calc R H
H8B' 1 0.7779(8) 0.8120(8) -0.1752(7) 0.048(3) Uiso calc R H
H8C' 1 0.7397(12) 0.9230(3) -0.1571(8) 0.048(3) Uiso calc R H

loop_
_atom_type_symbol
_atom_type_description
_atom_type_scat_source
_atom_type_scat_dispersion_real
_atom_type_scat_dispersion_imag
C C 'International Tables Vol C Tables 4.2.6.8 and 6.1.1.4' 0.0033 0.001
H H 'International Tables Vol C Tables 4.2.6.8 and 6.1.1.4' 0.0000 0.000
Cl Cl 'International Tables Vol C Tables 4.2.6.8 and 6.1.1.4' 0.1484 0.1
O O 'International Tables Vol C Tables 4.2.6.8 and 6.1.1.4' 0.0106 0.006

loop_
_geom_angle_atom_site_label_1
_geom_angle_atom_site_label_2
_geom_angle_atom_site_label_3
_geom_angle
_geom_angle_publ_flag
C2 C1 O 121.6(2) yes
O C1 C6 117.6(2) yes
C2 C1 C6 120.7(2) yes
C1 C2 C3 120.6(2) yes
C2 C3 C4 117.4(2) yes
C2 C3 C8 120.0(2) yes
C4 C3 C8 122.5(2) yes
C5 C4 C3 123.1(2) yes
C3 C4 Cl 118.4(2) yes
C5 C4 Cl 118.4(2) yes
C6 C5 C4 117.4(2) yes
C6 C5 C7 120.5(2) yes
C4 C5 C7 122.1(2) yes
C1 C6 C5 120.7(2) yes
O' C1' C2' 122.4(2) yes
O' C1' C6' 117.2(2) yes
C2' C1' C6' 120.3(2) yes
C1' C2' C3' 120.8(2) yes
C4' C3' C2' 117.5(2) yes
C2' C3' C8' 120.7(2) yes
C4' C3' C8' 121.8(2) yes
C3' C4' C5' 122.7(2) yes
C3' C4' Cl' 118.0(2) yes
C5' C4' Cl' 119.3(2) yes
C6' C5' C4' 117.6(2) yes
C6' C5' C7' 120.4(2) yes
C4' C5' C7' 122.0(2) yes
C1' C6' C5' 121.1(2) yes
C1 O H 109(2) no
C1 C2 H2 119.69 no
C3 C2 H2 119.69 no
C1 C6 H6 119.66 no
C5 C6 H6 119.66 no
C5 C7 H7A 109.47 no
C5 C7 H7B 109.47 no
H7A C7 H7B 109.5 no
C5 C7 H7C 109.47 no
H7A C7 H7C 109.5 no
H7B C7 H7C 109.5 no
C3 C8 H8A 109.47 no
C3 C8 H8B 109.47 no
H8A C8 H8B 109.5 no
C3 C8 H8C 109.47 no
H8A C8 H8C 109.5 no
H8B C8 H8C 109.5 no
C1' O' H' 110(2) no
C1' C2' H2' 119.62 no
C3' C2' H2' 119.62 no
C1' C6' H6' 119.46 no
C5' C6' H6' 119.46 no
C5' C7' H7A' 109.47 no
C5' C7' H7B' 109.47 no
H7A' C7' H7B' 109.5 no
C5' C7' H7C' 109.47 no
H7A' C7' H7C' 109.5 no
H7B' C7' H7C' 109.5 no
C3' C8' H8A' 109.47 no
C3' C8' H8B' 109.47 no
H8A' C8' H8B' 109.5 no
C3' C8' H8C' 109.47 no
H8A' C8' H8C' 109.5 no
H8B' C8' H8C' 109.5 no

loop_
_geom_bond_atom_site_label_1
_geom_bond_atom_site_label_2
_geom_bond_distance
_geom_bond_publ_flag
Cl C4 1.752(2) yes
O C1 1.387(3) yes
C1 C2 1.377(3) yes
C1 C6 1.390(3) yes
C2 C3 1.395(3) yes
C3 C4 1.399(3) yes
C3 C8 1.502(3) yes
C4 C5 1.392(3) yes
C5 C6 1.391(3) yes
C5 C7 1.514(3) yes
Cl' C4' 1.749(2) yes
O' C1' 1.378(3) yes
C1' C2' 1.381(3) yes
C1' C6' 1.384(3) yes
C2' C3' 1.398(3) yes
C3' C4' 1.393(3) yes
C3' C8' 1.500(3) yes
C4' C5' 1.400(3) yes
C5' C6' 1.384(3) yes
C5' C7' 1.505(3) yes
O H 0.70(3) no
C2 H2 0.95 no
C6 H6 0.95 no
C7 H7A 0.98 no
C7 H7B 0.98 no
C7 H7C 0.98 no
C8 H8A 0.98 no
C8 H8B 0.98 no
C8 H8C 0.98 no
O' H' 0.78(2) no
C2' H2' 0.95 no
C6' H6' 0.95 no
C7' H7A' 0.98 no
C7' H7B' 0.98 no
C7' H7C' 0.98 no
C8' H8A' 0.98 no
C8' H8B' 0.98 no
C8' H8C' 0.98 no

loop_
_geom_torsion_atom_site_label_1
_geom_torsion_atom_site_label_2
_geom_torsion_atom_site_label_3
_geom_torsion_atom_site_label_4
_geom_torsion
_geom_torsion_publ_flag
O C1 C2 C3 179.6(2) no
C6 C1 C2 C3 1.5(3) no
C1 C2 C3 C4 -0.7(3) no
C1 C2 C3 C8 180.0(2) no
C2 C3 C4 C5 -0.7(3) no
C8 C3 C4 C5 178.5(2) no
C2 C3 C4 Cl 179.1(2) no
C8 C3 C4 Cl -1.7(3) no
C3 C4 C5 C6 1.3(3) no
Cl C4 C5 C6 -178.4(2) no
C3 C4 C5 C7 -177.9(2) no
Cl C4 C5 C7 2.3(3) no
C2 C1 C6 C5 -0.9(3) no
O C1 C6 C5 -179.1(2) no
C4 C5 C6 C1 -0.5(3) no
C7 C5 C6 C1 178.8(2) no
O' C1' C2' C3' -178.4(2) no
C6' C1' C2' C3' -0.2(3) no
C1' C2' C3' C4' 0.5(3) no
C1' C2' C3' C8' 179.8(2) no
C2' C3' C4' C5' -0.3(3) no
C8' C3' C4' C5' -179.6(2) no
C2' C3' C4' Cl' 179.4(2) no
C8' C3' C4' Cl' 0.1(3) no
C3' C4' C5' C6' -0.1(3) no
Cl' C4' C5' C6' -179.8(2) no
C3' C4' C5' C7' 179.6(2) no
Cl' C4' C5' C7' -0.2(3) no
O' C1' C6' C5' 178.1(2) no
C2' C1' C6' C5' -0.2(3) no
C4' C5' C6' C1' 0.3(3) no
C7' C5' C6' C1' -179.3(2) no

loop_
_cod_related_entry_id
_cod_related_entry_database
_cod_related_entry_code
1 ChemSpider 21106017
